data_7241984
loop_
_publ_author_name
'Pandolfi, Lorenzo'
'Giunchi, Andrea'
'Salzillo, Tommaso'
'Brillante, Aldo'
'Della Valle, Raffaele G.'
'Venuti, Elisabetta'
'Grepioni, Fabrizia'
'D'Agostino, Simone'

_publ_section_title
;
 The impact of solid solution composition on kinetics and mechanism of [2
 + 2] photodimerization of cinnamic acid derivatives
;
_journal_issue 6
_journal_name_full CrystEngComm
_journal_page_first 1352
_journal_page_last 1359
_journal_paper_doi 10.1039/D0CE01718C
_journal_volume 23
_journal_year 2021
_chemical_formula_moiety 'Br Cl, C18 H20 N2 O4'
_chemical_formula_sum 'C18 H20 Br Cl N2 O4'
_chemical_formula_weight 443.72
_space_group_crystal_system monoclinic
_space_group_IT_number 14
_space_group_name_Hall '-P 2ybc'
_space_group_name_H-M_alt 'P 1 21/c 1'
_atom_sites_solution_hydrogens geom
_atom_sites_solution_primary dual
_audit_creation_date 2020-05-05
_audit_creation_method
;
Olex2 1.2
(compiled 2018.05.29 svn.r3508 for OlexSys, GUI svn.r5506)
;
_audit_update_record
;
2020-10-16 deposited with the CCDC.	2020-12-23 downloaded from the CCDC.
;
_cell_angle_alpha 90
_cell_angle_beta 91.628(7)
_cell_angle_gamma 90
_cell_formula_units_Z 2
_cell_length_a 5.9100(4)
_cell_length_b 8.6120(10)
_cell_length_c 18.0253(16)
_cell_measurement_reflns_used 966
_cell_measurement_temperature 300
_cell_measurement_theta_max 25.7160
_cell_measurement_theta_min 4.0540
_cell_volume 917.06(15)
_computing_molecular_graphics 'Olex2 (Dolomanov et al., 2009)'
_computing_publication_material 'Olex2 (Dolomanov et al., 2009)'
_computing_structure_refinement 'ShelXL (Sheldrick, 2015)'
_computing_structure_solution 'ShelXT (Sheldrick, 2015)'
_diffrn_ambient_temperature 300
_diffrn_measured_fraction_theta_full 0.998
_diffrn_measured_fraction_theta_max 0.829
_diffrn_measurement_device_type 'Xcalibur, Sapphire3'
_diffrn_radiation_type MoK\a
_diffrn_radiation_wavelength 0.71073
_diffrn_reflns_av_R_equivalents 0.0295
_diffrn_reflns_av_unetI/netI 0.0620
_diffrn_reflns_Laue_measured_fraction_full 0.998
_diffrn_reflns_Laue_measured_fraction_max 0.829
_diffrn_reflns_limit_h_max 7
_diffrn_reflns_limit_h_min -6
_diffrn_reflns_limit_k_max 7
_diffrn_reflns_limit_k_min -11
_diffrn_reflns_limit_l_max 22
_diffrn_reflns_limit_l_min -20
_diffrn_reflns_number 4168
_diffrn_reflns_point_group_measured_fraction_full 0.998
_diffrn_reflns_point_group_measured_fraction_max 0.829
_diffrn_reflns_theta_full 25.000
_diffrn_reflns_theta_max 29.464
_diffrn_reflns_theta_min 3.449
_exptl_absorpt_coefficient_mu 2.414
_exptl_absorpt_correction_T_max 1.000
_exptl_absorpt_correction_T_min 0.52121
_exptl_absorpt_correction_type multi-scan
_exptl_absorpt_process_details
;
CrysAlisPro 1.171.40.69a (Rigaku Oxford Diffraction, 2020)
Empirical absorption correction using spherical harmonics,
 implemented in SCALE3 ABSPACK scaling algorithm.
;
_exptl_crystal_colour 'clear light yellow'
_exptl_crystal_colour_lustre clear
_exptl_crystal_colour_modifier light
_exptl_crystal_colour_primary yellow
_exptl_crystal_density_diffrn 1.607
_exptl_crystal_description block
_exptl_crystal_F_000 452
_exptl_crystal_preparation 'neutralization reaction mixing and partial irradiation'
_exptl_crystal_recrystallization_method 'slow evaporation'
_exptl_crystal_size_max 0.08
_exptl_crystal_size_mid 0.05
_exptl_crystal_size_min 0.03
_refine_diff_density_max 0.355
_refine_diff_density_min -0.313
_refine_diff_density_rms 0.065
_refine_ls_extinction_method none
_refine_ls_goodness_of_fit_ref 1.153
_refine_ls_hydrogen_treatment constr
_refine_ls_matrix_type full
_refine_ls_number_parameters 129
_refine_ls_number_reflns 2116
_refine_ls_number_restraints 0
_refine_ls_restrained_S_all 1.153
_refine_ls_R_factor_all 0.1183
_refine_ls_R_factor_gt 0.0692
_refine_ls_shift/su_max 0.000
_refine_ls_shift/su_mean 0.000
_refine_ls_structure_factor_coef Fsqd
_refine_ls_weighting_details 'w=1/[\s^2^(Fo^2^)+(0.0391P)^2^+0.4542P] where P=(Fo^2^+2Fc^2^)/3'
_refine_ls_weighting_scheme calc
_refine_ls_wR_factor_gt 0.1168
_refine_ls_wR_factor_ref 0.1339
_reflns_Friedel_coverage 0.000
_reflns_number_gt 1390
_reflns_number_total 2116
_reflns_threshold_expression 'I > 2\s(I)'
_cod_data_source_file d0ce01718c2.cif
_cod_data_source_block '[12H2]BrCl'
_cod_depositor_comments 'Adding full bibliography for 7241976--7241984.cif.'
_cod_database_code 7241984
_shelx_shelxl_version_number 2016/6
_shelx_space_group_comment
;
The symmetry employed for this shelxl refinement is uniquely defined
by the following loop, which should always be used as a source of
symmetry information in preference to the above space-group names.
They are only intended as comments.
;
_shelx_estimated_absorpt_t_max 0.931
_shelx_estimated_absorpt_t_min 0.830
_olex2_refinement_description
;
1. Fixed Uiso
 At 1.2 times of:
  All C(H) groups, All N(H,H,H) groups
 At 1.5 times of:
  All O(H) groups
2. Others
 Fixed Sof: Cl1(0.5) Br1(0.5)
3.a Ternary CH refined with riding coordinates:
 C8(H8), C7(H7)
3.b Aromatic/amide H refined with riding coordinates:
 C2(H2A), C3(H3), C5(H5), C6(H6)
3.c Idealised Me refined as rotating group:
 N1(H1A,H1B,H1C)
3.d Idealised tetrahedral OH refined as rotating group:
 O2(H2)
;
_olex2_exptl_crystal_mounting_method 'fomblin oil'
_olex2_submission_special_instructions 'No special instructions were received'

loop_
_space_group_symop_operation_xyz
'x, y, z'
'-x, y+1/2, -z+1/2'
'-x, -y, -z'
'x, -y-1/2, z-1/2'

loop_
_atom_site_label
_atom_site_type_symbol
_atom_site_fract_x
_atom_site_fract_y
_atom_site_fract_z
_atom_site_U_iso_or_equiv
_atom_site_adp_type
_atom_site_occupancy
_atom_site_site_symmetry_order
_atom_site_calc_flag
_atom_site_refinement_flags_posn
_atom_site_refinement_flags_adp
_atom_site_refinement_flags_occupancy
_atom_site_disorder_assembly
_atom_site_disorder_group
Cl1 Cl -0.0873(8) 0.2573(6) 0.7287(2) 0.0227(9) Uani 0.5 1 d . . P . .
O1 O 0.5772(5) 0.9419(4) 0.34151(15) 0.0551(9) Uani 1 1 d . . . . .
N1 N 0.4114(5) 0.4004(4) 0.71021(17) 0.0466(9) Uani 1 1 d . . . . .
H1A H 0.276326 0.354724 0.707982 0.056 Uiso 1 1 calc GR . . . .
H1B H 0.428513 0.450584 0.753168 0.056 Uiso 1 1 calc GR . . . .
H1C H 0.519185 0.328771 0.706781 0.056 Uiso 1 1 calc GR . . . .
O2 O 0.9003(5) 1.0505(5) 0.38158(16) 0.0772(12) Uani 1 1 d . . . . .
H2 H 0.918616 1.062447 0.337018 0.116 Uiso 1 1 calc GR . . . .
C2 C 0.6146(6) 0.6055(5) 0.6480(2) 0.0424(10) Uani 1 1 d . . . . .
H2A H 0.732421 0.593282 0.682833 0.051 Uiso 1 1 calc R . . . .
C1 C 0.4283(6) 0.5104(5) 0.6491(2) 0.0383(10) Uani 1 1 d . . . . .
C3 C 0.6238(7) 0.7196(5) 0.5944(2) 0.0461(11) Uani 1 1 d . . . . .
H3 H 0.748718 0.785213 0.593544 0.055 Uiso 1 1 calc R . . . .
C9 C 0.7051(7) 0.9789(5) 0.3917(2) 0.0470(11) Uani 1 1 d . . . . .
C4 C 0.4507(7) 0.7381(5) 0.5420(2) 0.0435(10) Uani 1 1 d . . . . .
C5 C 0.2717(7) 0.6349(5) 0.5426(2) 0.0532(13) Uani 1 1 d . . . . .
H5 H 0.158302 0.641529 0.505853 0.064 Uiso 1 1 calc R . . . .
C8 C 0.6585(7) 0.9646(5) 0.4730(2) 0.0473(11) Uani 1 1 d . . . . .
H8 H 0.789208 0.923708 0.501427 0.057 Uiso 1 1 calc R . . . .
C7 C 0.4386(7) 0.8788(5) 0.4910(2) 0.0476(11) Uani 1 1 d . . . . .
H7 H 0.353476 0.853488 0.445174 0.057 Uiso 1 1 calc R . . . .
C6 C 0.2583(7) 0.5231(5) 0.5963(2) 0.0509(12) Uani 1 1 d . . . . .
H6 H 0.134792 0.456243 0.596838 0.061 Uiso 1 1 calc R . . . .
Br1 Br -0.0889(6) 0.2554(4) 0.72572(19) 0.0776(12) Uani 0.5 1 d . . P . .

loop_
_atom_site_aniso_label
_atom_site_aniso_U_11
_atom_site_aniso_U_22
_atom_site_aniso_U_33
_atom_site_aniso_U_23
_atom_site_aniso_U_13
_atom_site_aniso_U_12
Cl1 0.019(2) 0.0217(19) 0.0276(16) 0.001(2) 0.0021(13) 0.007(2)
O1 0.0542(19) 0.063(2) 0.0475(17) -0.0066(16) -0.0029(14) -0.0144(17)
N1 0.044(2) 0.046(2) 0.050(2) 0.0065(18) -0.0050(16) -0.0006(18)
O2 0.056(2) 0.123(3) 0.0526(19) -0.013(2) 0.0111(16) -0.035(2)
C2 0.036(2) 0.042(3) 0.048(2) 0.004(2) -0.0094(18) -0.002(2)
C1 0.038(2) 0.038(2) 0.039(2) -0.0008(19) 0.0004(18) 0.0006(19)
C3 0.035(2) 0.048(3) 0.055(3) 0.009(2) -0.0074(18) -0.012(2)
C9 0.038(2) 0.051(3) 0.052(3) -0.006(2) 0.006(2) -0.006(2)
C4 0.042(2) 0.048(3) 0.040(2) 0.006(2) -0.0026(18) -0.007(2)
C5 0.045(3) 0.063(3) 0.051(3) 0.011(2) -0.017(2) -0.012(2)
C8 0.040(2) 0.054(3) 0.047(2) 0.010(2) -0.0077(19) -0.007(2)
C7 0.041(3) 0.053(3) 0.048(2) 0.006(2) -0.0062(19) -0.007(2)
C6 0.043(3) 0.053(3) 0.055(3) 0.006(2) -0.010(2) -0.015(2)
Br1 0.0476(19) 0.080(2) 0.105(2) 0.0101(18) 0.0016(14) 0.0007(17)

loop_
_atom_type_symbol
_atom_type_description
_atom_type_scat_dispersion_real
_atom_type_scat_dispersion_imag
_atom_type_scat_source
C C 0.0033 0.0016 'International Tables Vol C Tables 4.2.6.8 and 6.1.1.4'
H H 0.0000 0.0000 'International Tables Vol C Tables 4.2.6.8 and 6.1.1.4'
Br Br -0.2901 2.4595 'International Tables Vol C Tables 4.2.6.8 and 6.1.1.4'
Cl Cl 0.1484 0.1585 'International Tables Vol C Tables 4.2.6.8 and 6.1.1.4'
N N 0.0061 0.0033 'International Tables Vol C Tables 4.2.6.8 and 6.1.1.4'
O O 0.0106 0.0060 'International Tables Vol C Tables 4.2.6.8 and 6.1.1.4'

loop_
_geom_angle_atom_site_label_1
_geom_angle_atom_site_label_2
_geom_angle_atom_site_label_3
_geom_angle
_geom_angle_site_symmetry_1
_geom_angle_site_symmetry_3
_geom_angle_publ_flag
H1A N1 H1B 109.5 . . ?
H1A N1 H1C 109.5 . . ?
H1B N1 H1C 109.5 . . ?
C1 N1 H1A 109.5 . . ?
C1 N1 H1B 109.5 . . ?
C1 N1 H1C 109.5 . . ?
C9 O2 H2 109.5 . . ?
C1 C2 H2A 120.6 . . ?
C1 C2 C3 118.8(4) . . ?
C3 C2 H2A 120.6 . . ?
C2 C1 N1 118.0(4) . . ?
C6 C1 N1 120.8(4) . . ?
C6 C1 C2 121.1(4) . . ?
C2 C3 H3 119.4 . . ?
C2 C3 C4 121.2(4) . . ?
C4 C3 H3 119.4 . . ?
O1 C9 O2 123.3(4) . . ?
O1 C9 C8 125.6(4) . . ?
O2 C9 C8 110.9(4) . . ?
C3 C4 C5 118.2(4) . . ?
C3 C4 C7 121.7(4) . . ?
C5 C4 C7 119.6(4) . . ?
C4 C5 H5 119.4 . . ?
C6 C5 C4 121.1(4) . . ?
C6 C5 H5 119.4 . . ?
C9 C8 H8 112.1 . . ?
C9 C8 C7 115.1(3) . . ?
C9 C8 C7 113.6(3) . 3_676 ?
C7 C8 H8 112.1 3_676 . ?
C7 C8 H8 112.1 . . ?
C7 C8 C7 90.2(3) . 3_676 ?
C4 C7 C8 119.0(3) . . ?
C4 C7 C8 115.8(3) . 3_676 ?
C4 C7 H7 110.2 . . ?
C8 C7 C8 89.8(3) . 3_676 ?
C8 C7 H7 110.2 . . ?
C8 C7 H7 110.2 3_676 . ?
C1 C6 C5 119.5(4) . . ?
C1 C6 H6 120.3 . . ?
C5 C6 H6 120.3 . . ?

loop_
_geom_bond_atom_site_label_1
_geom_bond_atom_site_label_2
_geom_bond_distance
_geom_bond_site_symmetry_2
_geom_bond_publ_flag
O1 C9 1.206(5) . ?
N1 H1A 0.8900 . ?
N1 H1B 0.8900 . ?
N1 H1C 0.8900 . ?
N1 C1 1.459(5) . ?
O2 H2 0.8200 . ?
O2 C9 1.325(5) . ?
C2 H2A 0.9300 . ?
C2 C1 1.372(5) . ?
C2 C3 1.381(5) . ?
C1 C6 1.368(5) . ?
C3 H3 0.9300 . ?
C3 C4 1.382(6) . ?
C9 C8 1.504(6) . ?
C4 C5 1.382(6) . ?
C4 C7 1.521(6) . ?
C5 H5 0.9300 . ?
C5 C6 1.369(6) . ?
C8 H8 0.9800 . ?
C8 C7 1.537(5) . ?
C8 C7 1.609(6) 3_676 ?
C7 H7 0.9800 . ?
C6 H6 0.9300 . ?
